data_7048715
loop_
_publ_author_name
'Pandey, Madhusudan K.'
'Kunchur, Harish S.'
'Ananthnag, GS'
'Mague, Joel T.'
'Balakrishna, Maravanji Shivaramaiah'

_publ_section_title
;
 Catechol and 1,2,4,5-tetrahydroxybenzene functionalized
 cyclodiphosphazane ligands: synthesis, structural studies, and transition
 metal complexes&#x0278;
;
_journal_name_full 'Dalton Transactions'
_journal_paper_doi 10.1039/C8DT04819C
_journal_year 2019
_chemical_formula_moiety 'C32 H50 Cu2 I2 N6 O4 P4'
_chemical_formula_sum 'C32 H50 Cu2 I2 N6 O4 P4'
_chemical_formula_weight 1087.54
_space_group_crystal_system triclinic
_space_group_IT_number 2
_space_group_name_Hall '-P 1'
_space_group_name_H-M_alt 'P -1'
_symmetry_space_group_name_Hall '-P 1'
_symmetry_space_group_name_H-M 'P -1'
_atom_sites_solution_hydrogens geom
_atom_sites_solution_primary dual
_audit_creation_date 2018-09-29
_audit_creation_method
;
Olex2 1.2
(compiled 2018.05.29 svn.r3508 for OlexSys, GUI svn.r5506)
;
_audit_update_record
;
2018-12-05 deposited with the CCDC.
2019-01-24 downloaded from the CCDC.
;
_cell_angle_alpha 88.319(2)
_cell_angle_beta 82.651(3)
_cell_angle_gamma 84.948(2)
_cell_formula_units_Z 2
_cell_length_a 9.2630(3)
_cell_length_b 12.1825(3)
_cell_length_c 18.6917(7)
_cell_measurement_reflns_used 6773
_cell_measurement_temperature 100(2)
_cell_measurement_theta_max 29.1
_cell_measurement_theta_min 3.0
_cell_volume 2083.49(12)
_computing_molecular_graphics 'Olex2 (Dolomanov et al., 2009)'
_computing_publication_material 'Olex2 (Dolomanov et al., 2009)'
_computing_structure_refinement 'ShelXL (Sheldrick, 2015)'
_computing_structure_solution 'ShelXT (Sheldrick, 2015)'
_diffrn_ambient_temperature 100(2)
_diffrn_detector_area_resol_mean 28.5714
_diffrn_measured_fraction_theta_full 0.999
_diffrn_measured_fraction_theta_max 0.999
_diffrn_measurement_device_type 'Rigaku Saturn724+ (4x4 bin mode)'
_diffrn_measurement_method \w
_diffrn_radiation_type MoK\a
_diffrn_radiation_wavelength 0.71073
_diffrn_reflns_av_R_equivalents 0.0550
_diffrn_reflns_av_unetI/netI 0.0373
_diffrn_reflns_Laue_measured_fraction_full 0.999
_diffrn_reflns_Laue_measured_fraction_max 0.999
_diffrn_reflns_limit_h_max 10
_diffrn_reflns_limit_h_min -11
_diffrn_reflns_limit_k_max 14
_diffrn_reflns_limit_k_min -14
_diffrn_reflns_limit_l_max 22
_diffrn_reflns_limit_l_min -22
_diffrn_reflns_number 32062
_diffrn_reflns_point_group_measured_fraction_full 0.999
_diffrn_reflns_point_group_measured_fraction_max 0.999
_diffrn_reflns_theta_full 24.996
_diffrn_reflns_theta_max 24.996
_diffrn_reflns_theta_min 1.678
_exptl_absorpt_coefficient_mu 2.698
_exptl_absorpt_correction_T_max 0.738
_exptl_absorpt_correction_T_min 0.306
_exptl_absorpt_correction_type numerical
_exptl_absorpt_process_details 'NUMABS RIGAKU 1999'
_exptl_crystal_colour colourless
_exptl_crystal_colour_primary colourless
_exptl_crystal_density_diffrn 1.734
_exptl_crystal_density_method 'not measured'
_exptl_crystal_description prism
_exptl_crystal_F_000 1080
_exptl_crystal_size_max 0.22
_exptl_crystal_size_mid 0.07
_exptl_crystal_size_min 0.03
_refine_diff_density_max 0.629
_refine_diff_density_min -0.845
_refine_diff_density_rms 0.146
_refine_ls_extinction_method none
_refine_ls_goodness_of_fit_ref 1.040
_refine_ls_hydrogen_treatment constr
_refine_ls_matrix_type full
_refine_ls_number_parameters 465
_refine_ls_number_reflns 7309
_refine_ls_number_restraints 0
_refine_ls_restrained_S_all 1.040
_refine_ls_R_factor_all 0.0390
_refine_ls_R_factor_gt 0.0319
_refine_ls_shift/su_max 0.002
_refine_ls_shift/su_mean 0.000
_refine_ls_structure_factor_coef Fsqd
_refine_ls_weighting_details 'w=1/[\s^2^(Fo^2^)+(0.0309P)^2^+3.3227P] where P=(Fo^2^+2Fc^2^)/3'
_refine_ls_weighting_scheme calc
_refine_ls_wR_factor_gt 0.0677
_refine_ls_wR_factor_ref 0.0715
_reflns_Friedel_coverage 0.000
_reflns_number_gt 6485
_reflns_number_total 7309
_reflns_threshold_expression 'I > 2\s(I)'
_cod_data_source_file c8dt04819c2.cif
_cod_data_source_block compound-5
_cod_database_code 7048715
_shelx_shelxl_version_number 2014/7
_shelx_space_group_comment
;
The symmetry employed for this shelxl refinement is uniquely defined
by the following loop, which should always be used as a source of
symmetry information in preference to the above space-group names.
They are only intended as comments.
;
_olex2_refinement_description
;
1. Fixed Uiso
 At 1.2 times of:
  All C(H) groups
 At 1.5 times of:
  All C(H,H,H) groups
2.a Aromatic/amide H refined with riding coordinates:
 C23(H23), C20(H20), C6(H6), C21(H21), C22(H22), C3(H3), C5(H5), C4(H4)
2.b Idealised Me refined as rotating group:
 C18(H18A,H18B,H18C), C9(H9A,H9B,H9C), C26(H26A,H26B,H26C), C12(H12A,H12B,
 H12C), C27(H27A,H27B,H27C), C32(H32A,H32B,H32C), C31(H31A,H31B,H31C), C28(H28A,
 H28B,H28C), C8(H8A,H8B,H8C), C10(H10A,H10B,H10C), C14(H14A,H14B,H14C),
 C16(H16A,H16B,H16C), C13(H13A,H13B,H13C), C30(H30A,H30B,H30C)
;
_olex2_submission_special_instructions 'No special instructions were received'

loop_
_space_group_symop_operation_xyz
'x, y, z'
'-x, -y, -z'

loop_
_atom_site_label
_atom_site_type_symbol
_atom_site_fract_x
_atom_site_fract_y
_atom_site_fract_z
_atom_site_U_iso_or_equiv
_atom_site_adp_type
_atom_site_occupancy
_atom_site_site_symmetry_order
_atom_site_calc_flag
_atom_site_refinement_flags_posn
I1 I 0.60028(3) -0.17257(2) 0.61264(2) 0.01894(8) Uani 1 1 d .
I2 I 1.01100(3) 0.27786(2) 0.61054(2) 0.01847(7) Uani 1 1 d .
Cu1 Cu 0.77429(5) -0.10168(3) 0.69577(2) 0.01204(10) Uani 1 1 d .
Cu2 Cu 0.81345(5) 0.39298(3) 0.69617(2) 0.01237(10) Uani 1 1 d .
P3 P 0.86742(10) 0.53885(7) 0.75341(5) 0.01129(19) Uani 1 1 d .
P1 P 0.69156(10) 0.05186(7) 0.75473(5) 0.01124(19) Uani 1 1 d .
P4 P 0.84433(10) 0.74522(7) 0.75561(5) 0.01129(19) Uani 1 1 d .
P2 P 0.70850(10) 0.25528(7) 0.75714(5) 0.01170(19) Uani 1 1 d .
O3 O 0.9415(3) 0.50750(19) 0.82691(13) 0.0150(5) Uani 1 1 d .
O4 O 0.9120(3) 0.76768(19) 0.83057(13) 0.0144(5) Uani 1 1 d .
O1 O 0.5814(3) 0.0302(2) 0.82854(13) 0.0159(6) Uani 1 1 d .
O2 O 0.6026(3) 0.2883(2) 0.83208(13) 0.0162(6) Uani 1 1 d .
N5 N 0.9456(3) -0.0528(2) 0.62664(17) 0.0169(7) Uani 1 1 d .
N2 N 0.6128(3) 0.1670(2) 0.71926(16) 0.0109(6) Uani 1 1 d .
N6 N 0.7060(3) 0.4739(3) 0.61852(18) 0.0185(7) Uani 1 1 d .
N1 N 0.8068(3) 0.1393(2) 0.77958(16) 0.0120(6) Uani 1 1 d .
N4 N 0.7371(3) 0.6414(2) 0.77822(16) 0.0115(6) Uani 1 1 d .
N3 N 0.9616(3) 0.6433(2) 0.71747(16) 0.0118(6) Uani 1 1 d .
C18 C 0.6593(5) 0.5789(3) 0.5002(2) 0.0244(9) Uani 1 1 d .
H18A H 0.6370 0.5266 0.4652 0.037 Uiso 1 1 calc GR
H18B H 0.7471 0.6147 0.4807 0.037 Uiso 1 1 calc GR
H18C H 0.5769 0.6349 0.5098 0.037 Uiso 1 1 calc GR
C9 C 0.5557(4) 0.1710(3) 0.5945(2) 0.0199(9) Uani 1 1 d .
H9A H 0.6307 0.2225 0.5816 0.030 Uiso 1 1 calc GR
H9B H 0.4778 0.1857 0.5638 0.030 Uiso 1 1 calc GR
H9C H 0.5995 0.0952 0.5874 0.030 Uiso 1 1 calc GR
C17 C 0.6845(4) 0.5207(3) 0.5669(2) 0.0174(8) Uani 1 1 d .
C7 C 0.4924(4) 0.1856(3) 0.6730(2) 0.0138(8) Uani 1 1 d .
C24 C 0.9957(4) 0.6928(3) 0.86958(19) 0.0141(8) Uani 1 1 d .
C19 C 1.0088(4) 0.5769(3) 0.86763(19) 0.0134(8) Uani 1 1 d .
C25 C 1.1052(4) 0.6460(3) 0.6715(2) 0.0140(8) Uani 1 1 d .
C26 C 1.1812(4) 0.7421(3) 0.6956(2) 0.0172(8) Uani 1 1 d .
H26A H 1.1189 0.8107 0.6915 0.026 Uiso 1 1 calc GR
H26B H 1.2744 0.7475 0.6648 0.026 Uiso 1 1 calc GR
H26C H 1.1993 0.7299 0.7458 0.026 Uiso 1 1 calc GR
C12 C 1.0410(4) 0.0368(3) 0.7893(2) 0.0205(9) Uani 1 1 d .
H12A H 0.9972 -0.0325 0.7843 0.031 Uiso 1 1 calc GR
H12B H 1.1216 0.0238 0.8186 0.031 Uiso 1 1 calc GR
H12C H 1.0782 0.0649 0.7415 0.031 Uiso 1 1 calc GR
C23 C 1.0731(4) 0.7440(3) 0.9159(2) 0.0177(8) Uani 1 1 d .
H23 H 1.0647 0.8222 0.9172 0.021 Uiso 1 1 calc R
C27 C 1.0788(4) 0.6587(3) 0.5929(2) 0.0189(8) Uani 1 1 d .
H27A H 1.0379 0.5927 0.5782 0.028 Uiso 1 1 calc GR
H27B H 1.1715 0.6684 0.5627 0.028 Uiso 1 1 calc GR
H27C H 1.0101 0.7233 0.5873 0.028 Uiso 1 1 calc GR
C15 C 1.0482(4) -0.0361(3) 0.5897(2) 0.0179(8) Uani 1 1 d .
C32 C 0.4906(4) 0.5835(3) 0.7802(2) 0.0191(8) Uani 1 1 d .
H32A H 0.4831 0.6237 0.7345 0.029 Uiso 1 1 calc GR
H32B H 0.3936 0.5840 0.8082 0.029 Uiso 1 1 calc GR
H32C H 0.5295 0.5073 0.7705 0.029 Uiso 1 1 calc GR
C31 C 0.6110(4) 0.5748(3) 0.8932(2) 0.0181(8) Uani 1 1 d .
H31A H 0.6476 0.4984 0.8822 0.027 Uiso 1 1 calc GR
H31B H 0.5164 0.5757 0.9235 0.027 Uiso 1 1 calc GR
H31C H 0.6807 0.6090 0.9189 0.027 Uiso 1 1 calc GR
C28 C 1.1955(4) 0.5376(3) 0.6838(2) 0.0167(8) Uani 1 1 d .
H28A H 1.2048 0.5278 0.7352 0.025 Uiso 1 1 calc GR
H28B H 1.2928 0.5392 0.6563 0.025 Uiso 1 1 calc GR
H28C H 1.1468 0.4763 0.6676 0.025 Uiso 1 1 calc GR
C8 C 0.4205(4) 0.3015(3) 0.6863(2) 0.0191(8) Uani 1 1 d .
H8A H 0.3882 0.3104 0.7380 0.029 Uiso 1 1 calc GR
H8B H 0.3359 0.3135 0.6595 0.029 Uiso 1 1 calc GR
H8C H 0.4908 0.3553 0.6699 0.029 Uiso 1 1 calc GR
C11 C 0.9264(4) 0.1206(3) 0.82582(19) 0.0143(8) Uani 1 1 d .
C10 C 0.3811(4) 0.1029(3) 0.6962(2) 0.0191(8) Uani 1 1 d .
H10A H 0.4273 0.0279 0.6884 0.029 Uiso 1 1 calc GR
H10B H 0.2993 0.1154 0.6677 0.029 Uiso 1 1 calc GR
H10C H 0.3451 0.1119 0.7475 0.029 Uiso 1 1 calc GR
C14 C 0.8660(4) 0.0764(3) 0.8999(2) 0.0237(9) Uani 1 1 d .
H14A H 0.7860 0.1278 0.9215 0.036 Uiso 1 1 calc GR
H14B H 0.9438 0.0688 0.9311 0.036 Uiso 1 1 calc GR
H14C H 0.8296 0.0043 0.8947 0.036 Uiso 1 1 calc GR
C20 C 1.0996(4) 0.5196(3) 0.9125(2) 0.0164(8) Uani 1 1 d .
H20 H 1.1093 0.4414 0.9116 0.020 Uiso 1 1 calc R
C29 C 0.5926(4) 0.6389(3) 0.82300(19) 0.0128(8) Uani 1 1 d .
C2 C 0.5029(4) 0.2238(3) 0.8711(2) 0.0150(8) Uani 1 1 d .
C1 C 0.4936(4) 0.1095(3) 0.87041(19) 0.0147(8) Uani 1 1 d .
C6 C 0.3847(4) 0.0629(3) 0.9170(2) 0.0183(8) Uani 1 1 d .
H6 H 0.3795 -0.0147 0.9172 0.022 Uiso 1 1 calc R
C16 C 1.1836(4) -0.0192(4) 0.5428(2) 0.0304(10) Uani 1 1 d .
H16A H 1.1859 -0.0593 0.4980 0.046 Uiso 1 1 calc GR
H16B H 1.2674 -0.0467 0.5674 0.046 Uiso 1 1 calc GR
H16C H 1.1884 0.0596 0.5318 0.046 Uiso 1 1 calc GR
C13 C 0.9910(4) 0.2297(3) 0.8327(2) 0.0238(9) Uani 1 1 d .
H13A H 1.0253 0.2584 0.7846 0.036 Uiso 1 1 calc GR
H13B H 1.0733 0.2184 0.8610 0.036 Uiso 1 1 calc GR
H13C H 0.9162 0.2826 0.8570 0.036 Uiso 1 1 calc GR
C21 C 1.1753(4) 0.5714(3) 0.9579(2) 0.0207(9) Uani 1 1 d .
H21 H 1.2366 0.5297 0.9876 0.025 Uiso 1 1 calc R
C22 C 1.1614(4) 0.6857(3) 0.9599(2) 0.0209(9) Uani 1 1 d .
H22 H 1.2124 0.7232 0.9914 0.025 Uiso 1 1 calc R
C3 C 0.3999(4) 0.2858(3) 0.9180(2) 0.0186(8) Uani 1 1 d .
H3 H 0.4049 0.3632 0.9190 0.022 Uiso 1 1 calc R
C5 C 0.2846(4) 0.1262(3) 0.9626(2) 0.0201(9) Uani 1 1 d .
H5 H 0.2112 0.0925 0.9937 0.024 Uiso 1 1 calc R
C4 C 0.2912(4) 0.2391(3) 0.9629(2) 0.0215(9) Uani 1 1 d .
H4 H 0.2219 0.2839 0.9936 0.026 Uiso 1 1 calc R
C30 C 0.5326(4) 0.7575(3) 0.8388(2) 0.0204(9) Uani 1 1 d .
H30A H 0.5983 0.7924 0.8666 0.031 Uiso 1 1 calc GR
H30B H 0.4355 0.7579 0.8668 0.031 Uiso 1 1 calc GR
H30C H 0.5253 0.7984 0.7933 0.031 Uiso 1 1 calc GR

loop_
_atom_site_aniso_label
_atom_site_aniso_U_11
_atom_site_aniso_U_22
_atom_site_aniso_U_33
_atom_site_aniso_U_23
_atom_site_aniso_U_13
_atom_site_aniso_U_12
I1 0.02129(14) 0.01448(14) 0.02228(14) -0.00122(10) -0.00687(10) -0.00202(10)
I2 0.01822(14) 0.01374(13) 0.02223(14) -0.00158(10) 0.00086(10) 0.00099(10)
Cu1 0.0131(2) 0.0059(2) 0.0168(2) 0.00057(18) -0.00215(17) 0.00102(17)
Cu2 0.0144(2) 0.0060(2) 0.0167(2) 0.00104(18) -0.00236(18) -0.00062(17)
P3 0.0124(5) 0.0056(4) 0.0160(5) 0.0011(4) -0.0036(4) 0.0005(4)
P1 0.0122(5) 0.0061(4) 0.0156(5) 0.0008(4) -0.0029(4) -0.0003(4)
P4 0.0118(5) 0.0059(4) 0.0159(5) 0.0009(4) -0.0021(4) 0.0006(4)
P2 0.0132(5) 0.0064(4) 0.0150(5) 0.0001(4) -0.0009(4) 0.0005(4)
O3 0.0179(13) 0.0077(13) 0.0202(14) 0.0015(11) -0.0064(11) 0.0004(10)
O4 0.0178(13) 0.0082(13) 0.0186(13) 0.0005(11) -0.0081(11) 0.0001(10)
O1 0.0206(14) 0.0074(13) 0.0175(13) 0.0007(11) 0.0049(11) -0.0006(10)
O2 0.0217(14) 0.0071(13) 0.0189(14) -0.0014(11) 0.0029(11) -0.0031(11)
N5 0.0169(17) 0.0106(16) 0.0231(18) 0.0009(14) -0.0032(14) -0.0005(13)
N2 0.0094(15) 0.0042(14) 0.0190(16) 0.0012(12) -0.0035(12) 0.0019(11)
N6 0.0187(17) 0.0128(17) 0.0235(19) 0.0027(15) -0.0026(14) -0.0002(13)
N1 0.0121(15) 0.0067(15) 0.0178(16) -0.0004(12) -0.0059(12) 0.0015(12)
N4 0.0103(15) 0.0050(15) 0.0190(16) 0.0015(12) -0.0016(12) 0.0002(12)
N3 0.0115(15) 0.0052(15) 0.0185(16) -0.0009(12) -0.0012(12) 0.0000(12)
C18 0.035(2) 0.019(2) 0.020(2) 0.0066(17) -0.0084(18) 0.0009(18)
C9 0.021(2) 0.017(2) 0.021(2) 0.0037(17) -0.0042(16) 0.0000(16)
C17 0.017(2) 0.013(2) 0.021(2) -0.0028(17) 0.0007(16) -0.0010(16)
C7 0.0133(18) 0.0091(18) 0.0194(19) -0.0005(15) -0.0059(15) 0.0031(14)
C24 0.0121(18) 0.0141(19) 0.0152(19) 0.0022(15) 0.0003(14) 0.0008(15)
C19 0.0137(18) 0.0111(19) 0.0152(19) 0.0009(15) -0.0014(14) -0.0015(15)
C25 0.0078(17) 0.0113(19) 0.021(2) -0.0002(16) 0.0009(15) 0.0022(14)
C26 0.0130(19) 0.0113(19) 0.027(2) 0.0005(16) -0.0022(16) -0.0005(15)
C12 0.018(2) 0.018(2) 0.028(2) 0.0008(17) -0.0119(17) -0.0027(16)
C23 0.0166(19) 0.016(2) 0.020(2) -0.0044(16) 0.0008(15) -0.0004(16)
C27 0.019(2) 0.018(2) 0.019(2) -0.0006(17) 0.0013(16) 0.0003(16)
C15 0.021(2) 0.013(2) 0.019(2) 0.0002(16) -0.0042(17) 0.0017(16)
C32 0.0135(19) 0.023(2) 0.022(2) 0.0015(17) -0.0043(16) -0.0040(16)
C31 0.021(2) 0.017(2) 0.018(2) 0.0012(16) -0.0043(16) -0.0019(16)
C28 0.0147(19) 0.0096(19) 0.025(2) 0.0009(16) -0.0012(16) 0.0021(15)
C8 0.0161(19) 0.0076(19) 0.033(2) -0.0015(17) -0.0071(17) 0.0047(15)
C11 0.020(2) 0.0072(18) 0.0176(19) 0.0046(15) -0.0099(15) -0.0020(15)
C10 0.0157(19) 0.013(2) 0.029(2) 0.0018(17) -0.0084(16) 0.0010(15)
C14 0.026(2) 0.024(2) 0.022(2) 0.0047(18) -0.0092(17) -0.0017(18)
C20 0.0120(18) 0.0142(19) 0.022(2) 0.0046(16) -0.0017(15) 0.0009(15)
C29 0.0108(18) 0.0081(18) 0.0187(19) 0.0013(15) 0.0014(14) -0.0009(14)
C2 0.0160(19) 0.0109(19) 0.0175(19) 0.0056(15) 0.0007(15) -0.0037(15)
C1 0.0183(19) 0.0119(19) 0.0133(18) 0.0004(15) -0.0010(15) 0.0009(15)
C6 0.020(2) 0.018(2) 0.017(2) 0.0061(16) -0.0015(16) -0.0048(16)
C16 0.022(2) 0.037(3) 0.031(2) 0.004(2) 0.0041(18) -0.0030(19)
C13 0.030(2) 0.016(2) 0.031(2) 0.0034(18) -0.0207(19) -0.0064(17)
C21 0.018(2) 0.028(2) 0.017(2) 0.0050(17) -0.0081(16) 0.0015(17)
C22 0.020(2) 0.029(2) 0.015(2) -0.0028(17) -0.0056(16) -0.0038(17)
C3 0.023(2) 0.014(2) 0.018(2) -0.0017(16) -0.0011(16) 0.0012(16)
C5 0.020(2) 0.022(2) 0.017(2) 0.0064(17) 0.0006(16) -0.0046(17)
C4 0.022(2) 0.025(2) 0.017(2) -0.0067(17) -0.0023(16) 0.0013(17)
C30 0.016(2) 0.0113(19) 0.031(2) -0.0001(17) 0.0052(17) -0.0006(16)

loop_
_atom_type_symbol
_atom_type_description
_atom_type_scat_dispersion_real
_atom_type_scat_dispersion_imag
_atom_type_scat_source
C C 0.0033 0.0016 'International Tables Vol C Tables 4.2.6.8 and 6.1.1.4'
H H 0.0000 0.0000 'International Tables Vol C Tables 4.2.6.8 and 6.1.1.4'
Cu Cu 0.3201 1.2651 'International Tables Vol C Tables 4.2.6.8 and 6.1.1.4'
I I -0.4742 1.8119 'International Tables Vol C Tables 4.2.6.8 and 6.1.1.4'
N N 0.0061 0.0033 'International Tables Vol C Tables 4.2.6.8 and 6.1.1.4'
O O 0.0106 0.0060 'International Tables Vol C Tables 4.2.6.8 and 6.1.1.4'
P P 0.1023 0.0942 'International Tables Vol C Tables 4.2.6.8 and 6.1.1.4'

loop_
_geom_angle_atom_site_label_1
_geom_angle_atom_site_label_2
_geom_angle_atom_site_label_3
_geom_angle
_geom_angle_site_symmetry_1
_geom_angle_site_symmetry_3
P1 Cu1 I1 115.54(3) . .
P1 Cu1 P4 120.66(4) . 1_545
P4 Cu1 I1 102.56(3) 1_545 .
N5 Cu1 I1 104.40(9) . .
N5 Cu1 P1 102.85(9) . .
N5 Cu1 P4 109.82(9) . 1_545
P3 Cu2 I2 121.61(3) . .
P2 Cu2 I2 98.95(3) . .
P2 Cu2 P3 120.68(4) . .
N6 Cu2 I2 97.77(9) . .
N6 Cu2 P3 98.65(9) . .
N6 Cu2 P2 118.03(9) . .
Cu2 P3 P4 144.41(5) . .
O3 P3 Cu2 113.78(9) . .
O3 P3 P4 101.62(9) . .
O3 P3 N4 104.23(14) . .
O3 P3 N3 102.83(14) . .
N4 P3 Cu2 120.44(10) . .
N4 P3 P4 42.07(10) . .
N3 P3 Cu2 126.98(11) . .
N3 P3 P4 42.03(10) . .
N3 P3 N4 83.25(14) . .
Cu1 P1 P2 144.43(5) . .
O1 P1 Cu1 113.40(10) . .
O1 P1 P2 102.08(10) . .
O1 P1 N2 103.22(14) . .
O1 P1 N1 104.31(14) . .
N2 P1 Cu1 126.16(11) . .
N2 P1 P2 41.90(10) . .
N2 P1 N1 83.22(14) . .
N1 P1 Cu1 121.38(11) . .
N1 P1 P2 42.14(10) . .
Cu1 P4 P3 144.31(5) 1_565 .
O4 P4 Cu1 114.30(10) . 1_565
O4 P4 P3 101.38(10) . .
O4 P4 N4 103.81(14) . .
O4 P4 N3 102.88(14) . .
N4 P4 Cu1 123.94(11) . 1_565
N4 P4 P3 42.17(10) . .
N3 P4 Cu1 123.26(11) . 1_565
N3 P4 P3 41.85(10) . .
N3 P4 N4 83.16(14) . .
Cu2 P2 P1 142.25(5) . .
O2 P2 Cu2 116.20(9) . .
O2 P2 P1 101.54(9) . .
O2 P2 N2 102.89(14) . .
O2 P2 N1 103.85(14) . .
N2 P2 Cu2 123.11(11) . .
N2 P2 P1 42.01(10) . .
N2 P2 N1 83.41(14) . .
N1 P2 Cu2 121.56(11) . .
N1 P2 P1 42.22(10) . .
C19 O3 P3 127.5(2) . .
C24 O4 P4 127.3(2) . .
C1 O1 P1 127.0(2) . .
C2 O2 P2 126.9(2) . .
C15 N5 Cu1 172.7(3) . .
P2 N2 P1 96.09(15) . .
C7 N2 P1 132.2(2) . .
C7 N2 P2 131.7(2) . .
C17 N6 Cu2 161.2(3) . .
P2 N1 P1 95.64(15) . .
C11 N1 P1 130.5(2) . .
C11 N1 P2 131.4(2) . .
P4 N4 P3 95.76(15) . .
C29 N4 P3 130.8(2) . .
C29 N4 P4 131.5(2) . .
P3 N3 P4 96.12(15) . .
C25 N3 P3 132.3(2) . .
C25 N3 P4 131.4(2) . .
H18A C18 H18B 109.5 . .
H18A C18 H18C 109.5 . .
H18B C18 H18C 109.5 . .
C17 C18 H18A 109.5 . .
C17 C18 H18B 109.5 . .
C17 C18 H18C 109.5 . .
H9A C9 H9B 109.5 . .
H9A C9 H9C 109.5 . .
H9B C9 H9C 109.5 . .
C7 C9 H9A 109.5 . .
C7 C9 H9B 109.5 . .
C7 C9 H9C 109.5 . .
N6 C17 C18 178.9(4) . .
N2 C7 C9 109.1(3) . .
N2 C7 C8 108.0(3) . .
N2 C7 C10 108.1(3) . .
C9 C7 C8 111.3(3) . .
C10 C7 C9 111.1(3) . .
C10 C7 C8 109.1(3) . .
O4 C24 C19 128.7(3) . .
C23 C24 O4 112.6(3) . .
C23 C24 C19 118.7(3) . .
O3 C19 C24 129.3(3) . .
O3 C19 C20 112.8(3) . .
C20 C19 C24 118.0(3) . .
N3 C25 C26 107.9(3) . .
N3 C25 C27 108.8(3) . .
N3 C25 C28 107.9(3) . .
C26 C25 C28 109.8(3) . .
C27 C25 C26 111.8(3) . .
C27 C25 C28 110.5(3) . .
C25 C26 H26A 109.5 . .
C25 C26 H26B 109.5 . .
C25 C26 H26C 109.5 . .
H26A C26 H26B 109.5 . .
H26A C26 H26C 109.5 . .
H26B C26 H26C 109.5 . .
H12A C12 H12B 109.5 . .
H12A C12 H12C 109.5 . .
H12B C12 H12C 109.5 . .
C11 C12 H12A 109.5 . .
C11 C12 H12B 109.5 . .
C11 C12 H12C 109.5 . .
C24 C23 H23 118.8 . .
C22 C23 C24 122.3(4) . .
C22 C23 H23 118.8 . .
C25 C27 H27A 109.5 . .
C25 C27 H27B 109.5 . .
C25 C27 H27C 109.5 . .
H27A C27 H27B 109.5 . .
H27A C27 H27C 109.5 . .
H27B C27 H27C 109.5 . .
N5 C15 C16 177.5(4) . .
H32A C32 H32B 109.5 . .
H32A C32 H32C 109.5 . .
H32B C32 H32C 109.5 . .
C29 C32 H32A 109.5 . .
C29 C32 H32B 109.5 . .
C29 C32 H32C 109.5 . .
H31A C31 H31B 109.5 . .
H31A C31 H31C 109.5 . .
H31B C31 H31C 109.5 . .
C29 C31 H31A 109.5 . .
C29 C31 H31B 109.5 . .
C29 C31 H31C 109.5 . .
C25 C28 H28A 109.5 . .
C25 C28 H28B 109.5 . .
C25 C28 H28C 109.5 . .
H28A C28 H28B 109.5 . .
H28A C28 H28C 109.5 . .
H28B C28 H28C 109.5 . .
C7 C8 H8A 109.5 . .
C7 C8 H8B 109.5 . .
C7 C8 H8C 109.5 . .
H8A C8 H8B 109.5 . .
H8A C8 H8C 109.5 . .
H8B C8 H8C 109.5 . .
N1 C11 C12 108.0(3) . .
N1 C11 C14 109.8(3) . .
N1 C11 C13 108.2(3) . .
C12 C11 C14 109.8(3) . .
C12 C11 C13 110.4(3) . .
C13 C11 C14 110.6(3) . .
C7 C10 H10A 109.5 . .
C7 C10 H10B 109.5 . .
C7 C10 H10C 109.5 . .
H10A C10 H10B 109.5 . .
H10A C10 H10C 109.5 . .
H10B C10 H10C 109.5 . .
C11 C14 H14A 109.5 . .
C11 C14 H14B 109.5 . .
C11 C14 H14C 109.5 . .
H14A C14 H14B 109.5 . .
H14A C14 H14C 109.5 . .
H14B C14 H14C 109.5 . .
C19 C20 H20 118.7 . .
C21 C20 C19 122.7(4) . .
C21 C20 H20 118.7 . .
N4 C29 C32 108.5(3) . .
N4 C29 C31 109.5(3) . .
N4 C29 C30 108.1(3) . .
C32 C29 C31 110.4(3) . .
C32 C29 C30 109.9(3) . .
C30 C29 C31 110.4(3) . .
O2 C2 C1 129.8(3) . .
O2 C2 C3 112.3(3) . .
C3 C2 C1 117.8(3) . .
O1 C1 C2 129.0(3) . .
C6 C1 O1 111.9(3) . .
C6 C1 C2 119.1(3) . .
C1 C6 H6 119.1 . .
C5 C6 C1 121.7(4) . .
C5 C6 H6 119.1 . .
C15 C16 H16A 109.5 . .
C15 C16 H16B 109.5 . .
C15 C16 H16C 109.5 . .
H16A C16 H16B 109.5 . .
H16A C16 H16C 109.5 . .
H16B C16 H16C 109.5 . .
C11 C13 H13A 109.5 . .
C11 C13 H13B 109.5 . .
C11 C13 H13C 109.5 . .
H13A C13 H13B 109.5 . .
H13A C13 H13C 109.5 . .
H13B C13 H13C 109.5 . .
C20 C21 H21 120.4 . .
C20 C21 C22 119.1(4) . .
C22 C21 H21 120.4 . .
C23 C22 C21 119.2(4) . .
C23 C22 H22 120.4 . .
C21 C22 H22 120.4 . .
C2 C3 H3 118.7 . .
C4 C3 C2 122.6(4) . .
C4 C3 H3 118.7 . .
C6 C5 H5 120.2 . .
C6 C5 C4 119.7(4) . .
C4 C5 H5 120.2 . .
C3 C4 C5 119.0(4) . .
C3 C4 H4 120.5 . .
C5 C4 H4 120.5 . .
C29 C30 H30A 109.5 . .
C29 C30 H30B 109.5 . .
C29 C30 H30C 109.5 . .
H30A C30 H30B 109.5 . .
H30A C30 H30C 109.5 . .
H30B C30 H30C 109.5 . .

loop_
_geom_bond_atom_site_label_1
_geom_bond_atom_site_label_2
_geom_bond_distance
_geom_bond_site_symmetry_2
I1 Cu1 2.5929(5) .
I2 Cu2 2.6091(5) .
Cu1 P1 2.2256(10) .
Cu1 P4 2.2361(10) 1_545
Cu1 N5 2.034(3) .
Cu2 P3 2.2266(10) .
Cu2 P2 2.2247(10) .
Cu2 N6 2.045(3) .
P3 P4 2.5054(12) .
P3 O3 1.634(3) .
P3 N4 1.690(3) .
P3 N3 1.681(3) .
P1 P2 2.4989(13) .
P1 O1 1.637(3) .
P1 N2 1.682(3) .
P1 N1 1.687(3) .
P4 Cu1 2.2362(10) 1_565
P4 O4 1.646(2) .
P4 N4 1.687(3) .
P4 N3 1.687(3) .
P2 O2 1.643(3) .
P2 N2 1.678(3) .
P2 N1 1.685(3) .
O3 C19 1.391(4) .
O4 C24 1.395(4) .
O1 C1 1.397(4) .
O2 C2 1.387(4) .
N5 C15 1.131(5) .
N2 C7 1.493(4) .
N6 C17 1.138(5) .
N1 C11 1.488(4) .
N4 C29 1.488(4) .
N3 C25 1.491(4) .
C18 H18A 0.9800 .
C18 H18B 0.9800 .
C18 H18C 0.9800 .
C18 C17 1.450(5) .
C9 H9A 0.9800 .
C9 H9B 0.9800 .
C9 H9C 0.9800 .
C9 C7 1.519(5) .
C7 C8 1.521(5) .
C7 C10 1.519(5) .
C24 C19 1.407(5) .
C24 C23 1.386(5) .
C19 C20 1.393(5) .
C25 C26 1.526(5) .
C25 C27 1.521(5) .
C25 C28 1.527(5) .
C26 H26A 0.9800 .
C26 H26B 0.9800 .
C26 H26C 0.9800 .
C12 H12A 0.9800 .
C12 H12B 0.9800 .
C12 H12C 0.9800 .
C12 C11 1.516(5) .
C23 H23 0.9500 .
C23 C22 1.374(5) .
C27 H27A 0.9800 .
C27 H27B 0.9800 .
C27 H27C 0.9800 .
C15 C16 1.462(6) .
C32 H32A 0.9800 .
C32 H32B 0.9800 .
C32 H32C 0.9800 .
C32 C29 1.524(5) .
C31 H31A 0.9800 .
C31 H31B 0.9800 .
C31 H31C 0.9800 .
C31 C29 1.528(5) .
C28 H28A 0.9800 .
C28 H28B 0.9800 .
C28 H28C 0.9800 .
C8 H8A 0.9800 .
C8 H8B 0.9800 .
C8 H8C 0.9800 .
C11 C14 1.527(5) .
C11 C13 1.521(5) .
C10 H10A 0.9800 .
C10 H10B 0.9800 .
C10 H10C 0.9800 .
C14 H14A 0.9800 .
C14 H14B 0.9800 .
C14 H14C 0.9800 .
C20 H20 0.9500 .
C20 C21 1.367(5) .
C29 C30 1.525(5) .
C2 C1 1.403(5) .
C2 C3 1.395(5) .
C1 C6 1.395(5) .
C6 H6 0.9500 .
C6 C5 1.376(5) .
C16 H16A 0.9800 .
C16 H16B 0.9800 .
C16 H16C 0.9800 .
C13 H13A 0.9800 .
C13 H13B 0.9800 .
C13 H13C 0.9800 .
C21 H21 0.9500 .
C21 C22 1.389(6) .
C22 H22 0.9500 .
C3 H3 0.9500 .
C3 C4 1.377(5) .
C5 H5 0.9500 .
C5 C4 1.383(5) .
C4 H4 0.9500 .
C30 H30A 0.9800 .
C30 H30B 0.9800 .
C30 H30C 0.9800 .

loop_
_geom_torsion_atom_site_label_1
_geom_torsion_atom_site_label_2
_geom_torsion_atom_site_label_3
_geom_torsion_atom_site_label_4
_geom_torsion
_geom_torsion_site_symmetry_1
Cu1 P1 O1 C1 -168.6(2) .
Cu1 P1 N2 P2 -133.95(10) .
Cu1 P1 N2 C7 49.1(4) .
Cu1 P1 N1 P2 138.24(9) .
Cu1 P1 N1 C11 -58.2(3) .
Cu1 P4 O4 C24 -163.2(2) 1_565
Cu1 P4 N4 P3 135.66(10) 1_565
Cu1 P4 N4 C29 -59.2(3) 1_565
Cu1 P4 N3 P3 -136.35(10) 1_565
Cu1 P4 N3 C25 47.3(3) 1_565
Cu2 P3 O3 C19 168.5(2) .
Cu2 P3 N4 P4 -139.17(9) .
Cu2 P3 N4 C29 55.6(3) .
Cu2 P3 N3 P4 133.23(10) .
Cu2 P3 N3 C25 -50.5(4) .
Cu2 P2 O2 C2 165.6(3) .
Cu2 P2 N2 P1 133.35(10) .
Cu2 P2 N2 C7 -49.6(3) .
Cu2 P2 N1 P1 -134.75(10) .
Cu2 P2 N1 C11 61.9(3) .
P3 P4 O4 C24 15.8(3) .
P3 P4 N4 C29 165.1(4) .
P3 P4 N3 C25 -176.4(4) .
P3 O3 C19 C24 19.9(5) .
P3 O3 C19 C20 -160.9(3) .
P3 N4 C29 C32 -70.7(4) .
P3 N4 C29 C31 49.8(4) .
P3 N4 C29 C30 170.1(3) .
P3 N3 C25 C26 -142.1(3) .
P3 N3 C25 C27 96.4(4) .
P3 N3 C25 C28 -23.5(4) .
P1 P2 O2 C2 -14.9(3) .
P1 P2 N2 C7 177.0(4) .
P1 P2 N1 C11 -163.4(4) .
P1 O1 C1 C2 -17.3(5) .
P1 O1 C1 C6 163.2(3) .
P1 N2 C7 C9 -85.1(4) .
P1 N2 C7 C8 153.7(3) .
P1 N2 C7 C10 35.8(4) .
P1 N1 C11 C12 62.8(4) .
P1 N1 C11 C14 -56.9(4) .
P1 N1 C11 C13 -177.7(3) .
P4 P3 O3 C19 -15.3(3) .
P4 P3 N4 C29 -165.3(4) .
P4 P3 N3 C25 176.3(4) .
P4 O4 C24 C19 -19.6(5) .
P4 O4 C24 C23 160.9(3) .
P4 N4 C29 C32 129.0(3) .
P4 N4 C29 C31 -110.5(3) .
P4 N4 C29 C30 9.8(4) .
P4 N3 C25 C26 33.0(4) .
P4 N3 C25 C27 -88.5(4) .
P4 N3 C25 C28 151.6(3) .
P2 P1 O1 C1 14.1(3) .
P2 P1 N2 C7 -177.0(4) .
P2 P1 N1 C11 163.6(4) .
P2 O2 C2 C1 19.6(6) .
P2 O2 C2 C3 -161.3(3) .
P2 N2 C7 C9 98.9(3) .
P2 N2 C7 C8 -22.3(4) .
P2 N2 C7 C10 -140.2(3) .
P2 N1 C11 C12 -139.3(3) .
P2 N1 C11 C14 101.1(4) .
P2 N1 C11 C13 -19.7(5) .
O3 P3 N4 P4 91.68(15) .
O3 P3 N4 C29 -73.6(3) .
O3 P3 N3 P4 -93.21(15) .
O3 P3 N3 C25 83.1(3) .
O3 C19 C20 C21 -179.2(3) .
O4 P4 N4 P3 -91.78(15) .
O4 P4 N4 C29 73.3(3) .
O4 P4 N3 P3 92.75(15) .
O4 P4 N3 C25 -83.6(3) .
O4 C24 C19 O3 -0.4(6) .
O4 C24 C19 C20 -179.6(3) .
O4 C24 C23 C22 179.4(3) .
O1 P1 N2 P2 93.44(15) .
O1 P1 N2 C7 -83.5(3) .
O1 P1 N1 P2 -92.29(15) .
O1 P1 N1 C11 71.3(3) .
O1 C1 C6 C5 -179.2(3) .
O2 P2 N2 P1 -93.02(15) .
O2 P2 N2 C7 84.0(3) .
O2 P2 N1 P1 92.01(15) .
O2 P2 N1 C11 -71.3(3) .
O2 C2 C1 O1 -1.6(7) .
O2 C2 C1 C6 177.9(3) .
O2 C2 C3 C4 -179.2(3) .
N2 P1 O1 C1 -28.9(3) .
N2 P1 N1 P2 9.67(15) .
N2 P1 N1 C11 173.3(3) .
N2 P2 O2 C2 28.1(3) .
N2 P2 N1 P1 -9.69(15) .
N2 P2 N1 C11 -173.0(3) .
N1 P1 O1 C1 57.3(3) .
N1 P1 N2 P2 -9.72(15) .
N1 P1 N2 C7 173.3(3) .
N1 P2 O2 C2 -58.1(3) .
N1 P2 N2 P1 9.73(15) .
N1 P2 N2 C7 -173.3(3) .
N4 P3 O3 C19 -58.4(3) .
N4 P3 N3 P4 9.90(14) .
N4 P3 N3 C25 -173.8(3) .
N4 P4 O4 C24 58.9(3) .
N4 P4 N3 P3 -9.92(15) .
N4 P4 N3 C25 173.7(3) .
N3 P3 O3 C19 27.7(3) .
N3 P3 N4 P4 -9.89(15) .
N3 P3 N4 C29 -175.2(3) .
N3 P4 O4 C24 -27.1(3) .
N3 P4 N4 P3 9.86(15) .
N3 P4 N4 C29 175.0(3) .
C24 C19 C20 C21 0.1(5) .
C24 C23 C22 C21 0.6(6) .
C19 C24 C23 C22 -0.2(5) .
C19 C20 C21 C22 0.3(6) .
C23 C24 C19 O3 179.1(3) .
C23 C24 C19 C20 -0.2(5) .
C20 C21 C22 C23 -0.6(6) .
C2 C1 C6 C5 1.2(6) .
C2 C3 C4 C5 1.0(6) .
C1 C2 C3 C4 0.0(6) .
C1 C6 C5 C4 -0.2(6) .
C6 C5 C4 C3 -0.9(6) .
C3 C2 C1 O1 179.4(3) .
C3 C2 C1 C6 -1.1(5) .
